data_4083018
loop_
_publ_author_name
'Bayram, Melike'
'Bl\"aser, Dieter'
'W\"olper, Christoph'
'Schulz, Stephan'

_publ_contact_author
;
         Prof. Dr. Schulz, Stephan
         Fachbereich Chemie der
         Universit\"at Duisburg-Essen
         Campus Essen, Universit\"atsstr. 7
         D-45141 Essen, Germany
;
_publ_section_title
;
 Syntheses and Structures of Bis-Amidinate--Alane Complexes
;
_journal_issue 8
_journal_name_full Organometallics
_journal_page_first 2080
_journal_paper_doi 10.1021/om5002217
_journal_volume 33
_journal_year 2014
_chemical_formula_sum 'C16 H36 Al2 N4'
_chemical_formula_weight 338.45
_chemical_name_systematic
;
 ?
;
_space_group_crystal_system monoclinic
_space_group_IT_number 14
_space_group_name_Hall '-P 2yn'
_space_group_name_H-M_alt 'P 1 21/n 1'
_symmetry_space_group_name_Hall '-P 2yn'
_symmetry_space_group_name_H-M 'P 1 21/n 1'
_atom_sites_solution_hydrogens geom
_atom_sites_solution_primary direct
_atom_sites_solution_secondary difmap
_audit_creation_method SHELXL-2013
_cell_angle_alpha 90
_cell_angle_beta 103.725(2)
_cell_angle_gamma 90
_cell_formula_units_Z 4
_cell_length_a 9.1060(4)
_cell_length_b 12.7670(5)
_cell_length_c 18.6329(7)
_cell_measurement_reflns_used 21532
_cell_measurement_temperature 120(1)
_cell_measurement_theta_max 26.90
_cell_measurement_theta_min 2.25
_cell_volume 2104.34(15)
_computing_cell_refinement 'BRUKER D8 KAPPA APEX 2 Vers. 3.0-2009'
_computing_data_collection 'BRUKER D8 KAPPA APEX 2 Vers. 3.0-2009'
_computing_data_reduction 'BRUKER D8 KAPPA APEX 2 Vers. 3.0-2009'
_computing_molecular_graphics 'BRUKER AXS SHELXTL Vers. 2008/4'
_computing_publication_material 'SHELXL-2013 (Sheldrick, 2013)'
_computing_structure_refinement 'SHELXL-2013 (Sheldrick, 2013)'
_computing_structure_solution 'BRUKER D8 KAPPA APEX 2 Vers. 3.0-2009'
_diffrn_ambient_temperature 120(1)
_diffrn_detector_area_resol_mean 512
_diffrn_measured_fraction_theta_full 0.998
_diffrn_measured_fraction_theta_max 0.986
_diffrn_measurement_device_type
; 
 Bruker D8 KAPPA series II with APEX II area detector system
;
_diffrn_measurement_method
;
 Data collection strategy APEX 2/COSMO
;
_diffrn_radiation_monochromator 'Triumph Goebel mirror'
_diffrn_radiation_type MoK\a
_diffrn_radiation_wavelength 0.71073
_diffrn_reflns_av_R_equivalents 0.0450
_diffrn_reflns_av_unetI/netI 0.0260
_diffrn_reflns_Laue_measured_fraction_full 0.998
_diffrn_reflns_Laue_measured_fraction_max 0.986
_diffrn_reflns_limit_h_max 11
_diffrn_reflns_limit_h_min -11
_diffrn_reflns_limit_k_max 16
_diffrn_reflns_limit_k_min -15
_diffrn_reflns_limit_l_max 23
_diffrn_reflns_limit_l_min -23
_diffrn_reflns_number 43558
_diffrn_reflns_point_group_measured_fraction_full 0.998
_diffrn_reflns_point_group_measured_fraction_max 0.986
_diffrn_reflns_theta_full 25.242
_diffrn_reflns_theta_max 26.915
_diffrn_reflns_theta_min 1.595
_diffrn_source 'sealed X-RAY tube'
_exptl_absorpt_coefficient_mu 0.141
_exptl_absorpt_correction_T_max 0.75
_exptl_absorpt_correction_T_min 0.58
_exptl_absorpt_correction_type multi-scan
_exptl_absorpt_process_details
; 
 BRUKER AXS SMART APEX 2 Vers. 3.0-2009
 R.H. Blessing, Acta Cryst. (1995) A51 33-38 
;
_exptl_crystal_colour colourless
_exptl_crystal_density_diffrn 1.068
_exptl_crystal_description block
_exptl_crystal_F_000 744
_exptl_crystal_size_max 0.28
_exptl_crystal_size_mid 0.22
_exptl_crystal_size_min 0.18
_refine_diff_density_max 0.430
_refine_diff_density_min -0.270
_refine_diff_density_rms 0.056
_refine_ls_extinction_method none
_refine_ls_goodness_of_fit_ref 1.063
_refine_ls_hydrogen_treatment constr
_refine_ls_matrix_type full
_refine_ls_number_parameters 200
_refine_ls_number_reflns 4595
_refine_ls_number_restraints 0
_refine_ls_restrained_S_all 1.063
_refine_ls_R_factor_all 0.0562
_refine_ls_R_factor_gt 0.0443
_refine_ls_shift/su_max 0.000
_refine_ls_shift/su_mean 0.000
_refine_ls_structure_factor_coef Fsqd
_refine_ls_weighting_details 'w=1/[\s^2^(Fo^2^)+(0.0581P)^2^+1.5948P] where P=(Fo^2^+2Fc^2^)/3'
_refine_ls_weighting_scheme calc
_refine_ls_wR_factor_gt 0.1136
_refine_ls_wR_factor_ref 0.1252
_reflns_Friedel_coverage 0.000
_reflns_number_gt 4004
_reflns_number_total 4595
_reflns_threshold_expression 'I > 2\s(I)'
_cod_data_source_file om5002217_si_001.cif
_cod_data_source_block mb_032m
_cod_depositor_comments 'Adding full bibliography for 4083015--4083021.cif.'
_cod_database_code 4083018
_shelx_space_group_comment
;
The symmetry employed for this shelxl refinement is uniquely defined
by the following loop, which should always be used as a source of
symmetry information in preference to the above space-group names.
They are only intended as comments.
;
_shelx_estimated_absorpt_t_min 0.962
_shelx_estimated_absorpt_t_max 0.975
_shelxl_version_number 2013-4

loop_
_space_group_symop_operation_xyz
'x, y, z'
'-x+1/2, y+1/2, -z+1/2'
'-x, -y, -z'
'x-1/2, -y-1/2, z-1/2'

loop_
_atom_site_label
_atom_site_type_symbol
_atom_site_fract_x
_atom_site_fract_y
_atom_site_fract_z
_atom_site_U_iso_or_equiv
_atom_site_adp_type
_atom_site_occupancy
_atom_site_site_symmetry_order
_atom_site_calc_flag
_atom_site_refinement_flags_posn
_atom_site_refinement_flags_adp
Al1 Al 0.68281(7) 0.94929(5) 0.37441(3) 0.02203(16) Uani 1 1 d . .
Al2 Al 0.94538(7) 0.95600(5) 0.15749(3) 0.02321(16) Uani 1 1 d . .
N1 N 0.7475(2) 0.81433(14) 0.41847(9) 0.0241(4) Uani 1 1 d . .
N2 N 0.9357(2) 0.80967(13) 0.35318(9) 0.0219(4) Uani 1 1 d . .
N3 N 0.91894(19) 0.84597(13) 0.22740(9) 0.0205(4) Uani 1 1 d . .
N4 N 0.73539(19) 0.91125(13) 0.28597(9) 0.0203(3) Uani 1 1 d . .
C1 C 0.8668(2) 0.77070(16) 0.40692(11) 0.0236(4) Uani 1 1 d . .
C2 C 0.8594(2) 0.85790(15) 0.28551(11) 0.0192(4) Uani 1 1 d . .
C3 C 1.1040(2) 0.81080(18) 0.37070(12) 0.0265(4) Uani 1 1 d . .
H3A H 1.1422 0.8096 0.4251 0.032 Uiso 1 1 d R U
H3B H 1.1373 0.8775 0.3526 0.032 Uiso 1 1 d R U
C4 C 1.1778(3) 0.72087(18) 0.33830(13) 0.0293(5) Uani 1 1 d . .
H4A H 1.2876 0.7196 0.3614 0.035 Uiso 1 1 d R U
H4B H 1.1341 0.6539 0.3501 0.035 Uiso 1 1 d R U
C5 C 1.1539(3) 0.73033(18) 0.25512(13) 0.0291(5) Uani 1 1 d . .
H5A H 1.1937 0.6666 0.2360 0.035 Uiso 1 1 d R U
H5B H 1.2118 0.7912 0.2436 0.035 Uiso 1 1 d R U
C6 C 0.9877(2) 0.74358(16) 0.21687(12) 0.0241(4) Uani 1 1 d . .
H6A H 0.9766 0.7330 0.1632 0.029 Uiso 1 1 d R U
H6B H 0.9293 0.6877 0.2343 0.029 Uiso 1 1 d R U
C7 C 0.4629(3) 0.9574(2) 0.36194(14) 0.0331(5) Uani 1 1 d . .
H7A H 0.4242 1.0212 0.3348 0.050 Uiso 1 1 d R U
H7B H 0.4397 0.9588 0.4107 0.050 Uiso 1 1 d R U
H7C H 0.4150 0.8960 0.3344 0.050 Uiso 1 1 d R U
C8 C 0.8108(3) 1.06009(19) 0.42875(14) 0.0400(6) Uani 1 1 d . .
H8A H 0.9148 1.0494 0.4244 0.060 Uiso 1 1 d R U
H8B H 0.8078 1.0576 0.4810 0.060 Uiso 1 1 d R U
H8C H 0.7745 1.1285 0.4081 0.060 Uiso 1 1 d R U
C9 C 0.6658(3) 0.7679(2) 0.47066(14) 0.0367(6) Uani 1 1 d . .
H9A H 0.6920 0.6928 0.4781 0.044 Uiso 1 1 d R U
H9B H 0.5555 0.7734 0.4497 0.044 Uiso 1 1 d R U
C10 C 0.7067(5) 0.8248(2) 0.54406(16) 0.0602(10) Uani 1 1 d . .
H10A H 0.8124 0.8100 0.5684 0.090 Uiso 1 1 d R U
H10B H 0.6411 0.8005 0.5754 0.090 Uiso 1 1 d R U
H10C H 0.6934 0.9004 0.5359 0.090 Uiso 1 1 d R U
C11 C 0.9379(3) 0.67586(19) 0.44912(13) 0.0346(5) Uani 1 1 d . .
H11A H 0.9393 0.6847 0.5015 0.052 Uiso 1 1 d R U
H11B H 1.0417 0.6677 0.4435 0.052 Uiso 1 1 d R U
H11C H 0.8790 0.6134 0.4299 0.052 Uiso 1 1 d R U
C12 C 0.8044(3) 0.9219(2) 0.06106(12) 0.0343(5) Uani 1 1 d . .
H12A H 0.8227 0.8501 0.0469 0.051 Uiso 1 1 d R U
H12B H 0.8210 0.9706 0.0231 0.051 Uiso 1 1 d R U
H12C H 0.6999 0.9283 0.0659 0.051 Uiso 1 1 d R U
C13 C 0.9219(3) 1.09294(17) 0.20504(13) 0.0315(5) Uani 1 1 d . .
H13A H 0.8145 1.1051 0.2026 0.047 Uiso 1 1 d R U
H13B H 0.9605 1.1492 0.1788 0.047 Uiso 1 1 d R U
H13C H 0.9785 1.0919 0.2568 0.047 Uiso 1 1 d R U
C14 C 1.1561(3) 0.94719(19) 0.14515(13) 0.0323(5) Uani 1 1 d . .
H14A H 1.2272 0.9632 0.1922 0.048 Uiso 1 1 d R U
H14B H 1.1696 0.9977 0.1077 0.048 Uiso 1 1 d R U
H14C H 1.1753 0.8763 0.1294 0.048 Uiso 1 1 d R U
C15 C 0.6266(2) 0.93234(16) 0.21467(11) 0.0231(4) Uani 1 1 d . .
H15A H 0.6810 0.9658 0.1806 0.028 Uiso 1 1 d R U
H15B H 0.5490 0.9822 0.2229 0.028 Uiso 1 1 d R U
C16 C 0.5495(3) 0.83368(18) 0.17915(13) 0.0302(5) Uani 1 1 d . .
H16A H 0.6241 0.7882 0.1645 0.045 Uiso 1 1 d R U
H16B H 0.4707 0.8525 0.1354 0.045 Uiso 1 1 d R U
H16C H 0.5039 0.7966 0.2145 0.045 Uiso 1 1 d R U

loop_
_atom_site_aniso_label
_atom_site_aniso_U_11
_atom_site_aniso_U_22
_atom_site_aniso_U_33
_atom_site_aniso_U_23
_atom_site_aniso_U_13
_atom_site_aniso_U_12
Al1 0.0292(3) 0.0161(3) 0.0215(3) -0.0011(2) 0.0076(2) 0.0024(2)
Al2 0.0285(3) 0.0195(3) 0.0222(3) 0.0004(2) 0.0071(3) -0.0025(3)
N1 0.0341(10) 0.0177(8) 0.0218(8) 0.0021(7) 0.0091(7) 0.0018(7)
N2 0.0240(9) 0.0191(8) 0.0215(8) -0.0003(7) 0.0031(7) 0.0028(7)
N3 0.0250(9) 0.0147(8) 0.0223(8) -0.0009(6) 0.0066(7) 0.0008(6)
N4 0.0254(9) 0.0154(8) 0.0197(8) 0.0012(6) 0.0047(7) 0.0018(7)
C1 0.0320(11) 0.0176(9) 0.0188(9) -0.0003(8) 0.0014(8) 0.0009(8)
C2 0.0227(10) 0.0125(8) 0.0215(9) -0.0012(7) 0.0034(7) -0.0030(7)
C3 0.0247(11) 0.0254(11) 0.0265(10) -0.0023(9) 0.0005(8) 0.0004(9)
C4 0.0271(11) 0.0239(11) 0.0352(12) 0.0000(9) 0.0040(9) 0.0063(9)
C5 0.0299(11) 0.0236(11) 0.0350(12) -0.0043(9) 0.0099(9) 0.0046(9)
C6 0.0296(11) 0.0172(10) 0.0262(10) -0.0043(8) 0.0084(8) 0.0011(8)
C7 0.0323(12) 0.0322(12) 0.0384(13) 0.0034(10) 0.0154(10) 0.0073(10)
C8 0.0578(17) 0.0242(12) 0.0330(12) -0.0046(10) 0.0009(11) -0.0045(11)
C9 0.0487(15) 0.0287(12) 0.0399(13) 0.0138(10) 0.0249(12) 0.0077(11)
C10 0.118(3) 0.0370(15) 0.0409(15) 0.0097(12) 0.0483(18) 0.0160(17)
C11 0.0444(14) 0.0305(12) 0.0295(12) 0.0110(9) 0.0096(10) 0.0115(11)
C12 0.0423(14) 0.0368(13) 0.0225(11) -0.0002(9) 0.0051(10) -0.0060(11)
C13 0.0388(13) 0.0191(10) 0.0371(13) 0.0012(9) 0.0100(10) -0.0027(9)
C14 0.0343(12) 0.0297(12) 0.0366(12) -0.0010(10) 0.0157(10) -0.0053(10)
C15 0.0244(10) 0.0219(10) 0.0224(10) 0.0027(8) 0.0046(8) 0.0045(8)
C16 0.0297(11) 0.0291(12) 0.0287(11) -0.0020(9) 0.0006(9) -0.0013(9)

loop_
_atom_type_symbol
_atom_type_description
_atom_type_scat_dispersion_real
_atom_type_scat_dispersion_imag
_atom_type_scat_source
C C 0.0033 0.0016 'International Tables Vol C Tables 4.2.6.8 and 6.1.1.4'
H H 0.0000 0.0000 'International Tables Vol C Tables 4.2.6.8 and 6.1.1.4'
N N 0.0061 0.0033 'International Tables Vol C Tables 4.2.6.8 and 6.1.1.4'
Al Al 0.0645 0.0514 'International Tables Vol C Tables 4.2.6.8 and 6.1.1.4'

loop_
_geom_angle_atom_site_label_1
_geom_angle_atom_site_label_2
_geom_angle_atom_site_label_3
_geom_angle
N4 Al1 N1 91.51(8)
N4 Al1 C8 113.28(11)
N1 Al1 C8 109.86(10)
N4 Al1 C7 111.93(10)
N1 Al1 C7 107.21(10)
C8 Al1 C7 119.27(12)
N3 Al2 C14 107.99(9)
N3 Al2 C12 106.69(9)
C14 Al2 C12 108.43(11)
N3 Al2 C13 106.78(9)
C14 Al2 C13 108.01(11)
C12 Al2 C13 118.53(11)
C1 N1 C9 120.90(19)
C1 N1 Al1 119.94(15)
C9 N1 Al1 118.92(15)
C1 N2 C2 125.49(17)
C1 N2 C3 117.48(17)
C2 N2 C3 116.75(17)
C2 N3 C6 118.39(17)
C2 N3 Al2 126.47(14)
C6 N3 Al2 114.82(13)
C2 N4 C15 118.60(17)
C2 N4 Al1 122.24(14)
C15 N4 Al1 118.86(13)
N1 C1 N2 120.58(18)
N1 C1 C11 122.6(2)
N2 C1 C11 116.83(19)
N4 C2 N3 125.39(18)
N4 C2 N2 117.06(17)
N3 C2 N2 117.55(18)
N2 C3 C4 115.67(18)
C5 C4 C3 111.99(18)
C4 C5 C6 111.87(19)
N3 C6 C5 116.13(17)
N1 C9 C10 110.3(2)
N4 C15 C16 112.49(17)

loop_
_geom_bond_atom_site_label_1
_geom_bond_atom_site_label_2
_geom_bond_distance
Al1 N4 1.8854(18)
Al1 N1 1.9391(18)
Al1 C8 1.956(3)
Al1 C7 1.964(2)
Al2 N3 1.9690(18)
Al2 C14 1.989(2)
Al2 C12 1.993(2)
Al2 C13 1.994(2)
N1 C1 1.283(3)
N1 C9 1.481(3)
N2 C1 1.394(3)
N2 C2 1.427(3)
N2 C3 1.489(3)
N3 C2 1.330(3)
N3 C6 1.482(3)
N4 C2 1.320(3)
N4 C15 1.481(3)
C1 C11 1.504(3)
C3 C4 1.526(3)
C4 C5 1.518(3)
C5 C6 1.522(3)
C9 C10 1.514(4)
C15 C16 1.515(3)
